data_4104343
loop_
_publ_author_name
'Manolis J. Manos'
'Mercouri G. Kanatzidis'

_publ_section_title
;
 Highly Efficient and Rapid Cs+ Uptake by the Layered Metal Sulfide
 K2xMnxSn3-xS6 (KMS-1)
;
_journal_name_full 'Journal of the American Chemical Society'
_journal_page_first 6599
_journal_page_last 6607
_journal_paper_doi 10.1021/ja900977p
_journal_volume 131
_journal_year 2009
_chemical_formula_sum 'Mn0.95 Rb1.57 S6 Sn2.05'
_chemical_formula_weight 622.06
_chemical_name_systematic
; 
 ? 
;
_space_group_IT_number 166
_symmetry_cell_setting trigonal
_symmetry_space_group_name_Hall '-R 3 2"'
_symmetry_space_group_name_H-M 'R -3 m :H'
_atom_sites_solution_primary direct
_atom_sites_solution_secondary difmap
_audit_creation_method SHELXL-97
_cell_angle_alpha 90.00
_cell_angle_beta 90.00
_cell_angle_gamma 120.00
_cell_formula_units_Z 1
_cell_length_a 3.6827(4)
_cell_length_b 3.6827(4)
_cell_length_c 25.934(6)
_cell_measurement_temperature 293(2)
_cell_volume 304.60(8)
_computing_cell_refinement SAINT
_computing_data_collection SMART
_computing_data_reduction SAINT
_computing_molecular_graphics CrystalMaker
_computing_structure_refinement 'SHELXL-97 (Sheldrick, 1997)'
_computing_structure_solution 'SHELXS-97 (Sheldrick, 1990)'
_diffrn_ambient_temperature 293(2)
_diffrn_measured_fraction_theta_full 0.991
_diffrn_measured_fraction_theta_max 0.991
_diffrn_measurement_device_type 'Bruker Smart platform CCD diffractometer'
_diffrn_measurement_method '\w scan and 4\f positions'
_diffrn_radiation_monochromator graphite
_diffrn_radiation_source 'fine-focus sealed tube'
_diffrn_radiation_type MoK\a
_diffrn_radiation_wavelength 0.71073
_diffrn_reflns_av_R_equivalents 0.0526
_diffrn_reflns_av_sigmaI/netI 0.0341
_diffrn_reflns_limit_h_max 4
_diffrn_reflns_limit_h_min -4
_diffrn_reflns_limit_k_max 4
_diffrn_reflns_limit_k_min -4
_diffrn_reflns_limit_l_max 33
_diffrn_reflns_limit_l_min -32
_diffrn_reflns_number 637
_diffrn_reflns_theta_full 26.90
_diffrn_reflns_theta_max 26.90
_diffrn_reflns_theta_min 2.36
_exptl_absorpt_coefficient_mu 12.338
_exptl_absorpt_correction_T_max 0.929
_exptl_absorpt_correction_T_min 0.415
_exptl_absorpt_correction_type empirical
_exptl_absorpt_process_details SADABS
_exptl_crystal_colour 'dark brown'
_exptl_crystal_density_diffrn 3.391
_exptl_crystal_density_method 'not measured'
_exptl_crystal_description plate
_exptl_crystal_F_000 280
_exptl_crystal_size_max 0.064
_exptl_crystal_size_mid 0.062
_exptl_crystal_size_min 0.006
_refine_diff_density_max 2.055
_refine_diff_density_min -1.407
_refine_diff_density_rms 0.304
_refine_ls_extinction_coef 0.016(5)
_refine_ls_extinction_expression Fc^*^=kFc[1+0.001xFc^2^\l^3^/sin(2\q)]^-1/4^
_refine_ls_extinction_method SHELXL
_refine_ls_goodness_of_fit_ref 1.260
_refine_ls_matrix_type full
_refine_ls_number_parameters 13
_refine_ls_number_reflns 113
_refine_ls_number_restraints 1
_refine_ls_restrained_S_all 1.254
_refine_ls_R_factor_all 0.0437
_refine_ls_R_factor_gt 0.0406
_refine_ls_shift/su_max 0.000
_refine_ls_shift/su_mean 0.000
_refine_ls_structure_factor_coef Fsqd
_refine_ls_weighting_details 'calc w=1/[\s^2^(Fo^2^)+(0.0441P)^2^+8.9421P] where P=(Fo^2^+2Fc^2^)/3'
_refine_ls_weighting_scheme calc
_refine_ls_wR_factor_gt 0.0986
_refine_ls_wR_factor_ref 0.0997
_reflns_number_gt 109
_reflns_number_total 113
_reflns_threshold_expression >2sigma(I)
_cod_data_source_file ja900977p_si_002.cif
_cod_data_source_block rb1
_cod_original_sg_symbol_H-M 'R -3 m'
_cod_database_code 4104343

loop_
_symmetry_equiv_pos_as_xyz
'x, y, z'
'-y, x-y, z'
'-x+y, -x, z'
'y, x, -z'
'x-y, -y, -z'
'-x, -x+y, -z'
'x+2/3, y+1/3, z+1/3'
'-y+2/3, x-y+1/3, z+1/3'
'-x+y+2/3, -x+1/3, z+1/3'
'y+2/3, x+1/3, -z+1/3'
'x-y+2/3, -y+1/3, -z+1/3'
'-x+2/3, -x+y+1/3, -z+1/3'
'x+1/3, y+2/3, z+2/3'
'-y+1/3, x-y+2/3, z+2/3'
'-x+y+1/3, -x+2/3, z+2/3'
'y+1/3, x+2/3, -z+2/3'
'x-y+1/3, -y+2/3, -z+2/3'
'-x+1/3, -x+y+2/3, -z+2/3'
'-x, -y, -z'
'y, -x+y, -z'
'x-y, x, -z'
'-y, -x, z'
'-x+y, y, z'
'x, x-y, z'
'-x+2/3, -y+1/3, -z+1/3'
'y+2/3, -x+y+1/3, -z+1/3'
'x-y+2/3, x+1/3, -z+1/3'
'-y+2/3, -x+1/3, z+1/3'
'-x+y+2/3, y+1/3, z+1/3'
'x+2/3, x-y+1/3, z+1/3'
'-x+1/3, -y+2/3, -z+2/3'
'y+1/3, -x+y+2/3, -z+2/3'
'x-y+1/3, x+2/3, -z+2/3'
'-y+1/3, -x+2/3, z+2/3'
'-x+y+1/3, y+2/3, z+2/3'
'x+1/3, x-y+2/3, z+2/3'

loop_
_atom_site_label
_atom_site_type_symbol
_atom_site_fract_x
_atom_site_fract_y
_atom_site_fract_z
_atom_site_U_iso_or_equiv
_atom_site_adp_type
_atom_site_occupancy
_atom_site_symmetry_multiplicity
_atom_site_calc_flag
_atom_site_refinement_flags
Sn Sn 0.0000 0.0000 0.0000 0.0173(9) Uani 0.68(3) 12 d SP
Mn Mn 0.0000 0.0000 0.0000 0.0173(9) Uani 0.32(3) 12 d SP
S S 0.3333 -0.3333 0.05526(14) 0.0217(14) Uani 1 6 d S
Rb1 Rb 0.6667 -0.6667 0.1668(6) 0.071(6) Uiso 0.184(8) 6 d SP
Rb2 Rb 0.3333 -0.8333 0.1667 0.051(11) Uiso 0.052(5) 4 d SP

loop_
_atom_site_aniso_label
_atom_site_aniso_U_11
_atom_site_aniso_U_22
_atom_site_aniso_U_33
_atom_site_aniso_U_23
_atom_site_aniso_U_13
_atom_site_aniso_U_12
Sn 0.0128(9) 0.0128(9) 0.0264(12) 0.000 0.000 0.0064(5)
Mn 0.0128(9) 0.0128(9) 0.0264(12) 0.000 0.000 0.0064(5)
S 0.0183(16) 0.0183(16) 0.029(2) 0.000 0.000 0.0091(8)

loop_
_atom_type_symbol
_atom_type_description
_atom_type_scat_dispersion_real
_atom_type_scat_dispersion_imag
_atom_type_scat_source
S S 0.1246 0.1234 'International Tables Vol C Tables 4.2.6.8 and 6.1.1.4'
Mn Mn 0.3368 0.7283 'International Tables Vol C Tables 4.2.6.8 and 6.1.1.4'
Rb Rb -0.9393 2.9676 'International Tables Vol C Tables 4.2.6.8 and 6.1.1.4'
Sn Sn -0.6537 1.4246 'International Tables Vol C Tables 4.2.6.8 and 6.1.1.4'

loop_
_geom_angle_atom_site_label_1
_geom_angle_atom_site_label_2
_geom_angle_atom_site_label_3
_geom_angle
_geom_angle_site_symmetry_1
_geom_angle_site_symmetry_3
S Sn S 88.20(9) . 19_655
S Sn S 91.80(9) . 1_455
S Sn S 180.00(13) 19_655 1_455
S Sn S 91.80(9) . 1_565
S Sn S 88.20(9) 19_655 1_565
S Sn S 91.80(9) 1_455 1_565
S Sn S 180.0 . 19
S Sn S 91.80(9) 19_655 19
S Sn S 88.20(9) 1_455 19
S Sn S 88.20(9) 1_565 19
S Sn S 88.20(9) . 19_545
S Sn S 91.80(9) 19_655 19_545
S Sn S 88.20(9) 1_455 19_545
S Sn S 180.00(13) 1_565 19_545
S Sn S 91.80(9) 19 19_545
S Sn Rb1 56.02(7) . 25_545
S Sn Rb1 123.98(7) 19_655 25_545
S Sn Rb1 56.02(7) 1_455 25_545
S Sn Rb1 56.02(7) 1_565 25_545
S Sn Rb1 123.98(7) 19 25_545
S Sn Rb1 123.98(7) 19_545 25_545
S Sn Rb1 123.98(7) . 13_454
S Sn Rb1 56.02(7) 19_655 13_454
S Sn Rb1 123.98(7) 1_455 13_454
S Sn Rb1 123.98(7) 1_565 13_454
S Sn Rb1 56.02(7) 19 13_454
S Sn Rb1 56.02(7) 19_545 13_454
Rb1 Sn Rb1 180.0 25_545 13_454
Mn S Sn 0.0 1_545 1_545
Mn S Sn 91.80(9) 1_545 .
Sn S Sn 91.80(9) 1_545 .
Mn S Mn 91.80(9) 1_545 1_655
Sn S Mn 91.80(9) 1_545 1_655
Sn S Mn 91.80(9) . 1_655
Mn S Sn 91.80(9) 1_545 1_655
Sn S Sn 91.80(9) 1_545 1_655
Sn S Sn 91.80(9) . 1_655
Mn S Sn 0.0 1_655 1_655
Mn S Rb2 118.12(4) 1_545 3_655
Sn S Rb2 118.12(4) 1_545 3_655
Sn S Rb2 94.90(4) . 3_655
Mn S Rb2 149.01(8) 1_655 3_655
Sn S Rb2 149.01(8) 1_655 3_655
Mn S Rb2 149.01(8) 1_545 1_565
Sn S Rb2 149.01(8) 1_545 1_565
Sn S Rb2 94.90(4) . 1_565
Mn S Rb2 118.12(4) 1_655 1_565
Sn S Rb2 118.12(4) 1_655 1_565
Rb2 S Rb2 31.18(3) 3_655 1_565
Mn S Rb2 94.90(4) 1_545 2_435
Sn S Rb2 94.90(4) 1_545 2_435
Sn S Rb2 118.12(4) . 2_435
Mn S Rb2 149.01(8) 1_655 2_435
Sn S Rb2 149.01(8) 1_655 2_435
Rb2 S Rb2 31.18(3) 3_655 2_435
Rb2 S Rb2 55.48(5) 1_565 2_435
Mn S Rb2 149.01(8) 1_545 2_545
Sn S Rb2 149.01(8) 1_545 2_545
Sn S Rb2 118.12(4) . 2_545
Mn S Rb2 94.90(4) 1_655 2_545
Sn S Rb2 94.90(4) 1_655 2_545
Rb2 S Rb2 55.48(5) 3_655 2_545
Rb2 S Rb2 31.18(3) 1_565 2_545
Rb2 S Rb2 65.02(7) 2_435 2_545
Mn S Rb2 118.12(4) 1_545 3_755
Sn S Rb2 118.12(4) 1_545 3_755
Sn S Rb2 149.01(8) . 3_755
Mn S Rb2 94.90(4) 1_655 3_755
Sn S Rb2 94.90(4) 1_655 3_755
Rb2 S Rb2 65.02(7) 3_655 3_755
Rb2 S Rb2 55.48(5) 1_565 3_755
Rb2 S Rb2 55.48(5) 2_435 3_755
Rb2 S Rb2 31.18(3) 2_545 3_755
Mn S Rb2 94.90(4) 1_545 .
Sn S Rb2 94.90(4) 1_545 .
Sn S Rb2 149.01(8) . .
Mn S Rb2 118.12(4) 1_655 .
Sn S Rb2 118.12(4) 1_655 .
Rb2 S Rb2 55.48(5) 3_655 .
Rb2 S Rb2 65.02(7) 1_565 .
Rb2 S Rb2 31.18(3) 2_435 .
Rb2 S Rb2 55.48(5) 2_545 .
Rb2 S Rb2 31.18(3) 3_755 .
Rb2 Rb1 Rb2 119.999(18) . 3_755
Rb2 Rb1 Rb2 119.999(18) . 2_535
Rb2 Rb1 Rb2 119.998(19) 3_755 2_535
Rb2 Rb1 Rb1 119.999(15) . 25_635
Rb2 Rb1 Rb1 119.998(15) 3_755 25_635
Rb2 Rb1 Rb1 0.0 2_535 25_635
Rb2 Rb1 Rb1 0.0 . 25_535
Rb2 Rb1 Rb1 119.999(15) 3_755 25_535
Rb2 Rb1 Rb1 120.000(15) 2_535 25_535
Rb1 Rb1 Rb1 119.999(12) 25_635 25_535
Rb2 Rb1 Rb1 119.999(15) . 25_645
Rb2 Rb1 Rb1 0.0 3_755 25_645
Rb2 Rb1 Rb1 119.999(16) 2_535 25_645
Rb1 Rb1 Rb1 119.999(13) 25_635 25_645
Rb1 Rb1 Rb1 119.999(13) 25_535 25_645
Rb2 Rb1 Rb2 19.107(5) . 3_645
Rb2 Rb1 Rb2 139.106(13) 3_755 3_645
Rb2 Rb1 Rb2 100.893(5) 2_535 3_645
Rb1 Rb1 Rb2 100.893(4) 25_635 3_645
Rb1 Rb1 Rb2 19.107(5) 25_535 3_645
Rb1 Rb1 Rb2 139.106(10) 25_645 3_645
Rb2 Rb1 Rb2 19.107(5) . 2_435
Rb2 Rb1 Rb2 100.893(5) 3_755 2_435
Rb2 Rb1 Rb2 139.106(13) 2_535 2_435
Rb1 Rb1 Rb2 139.106(10) 25_635 2_435
Rb1 Rb1 Rb2 19.107(4) 25_535 2_435
Rb1 Rb1 Rb2 100.893(4) 25_645 2_435
Rb2 Rb1 Rb2 38.213(1) 3_645 2_435
Rb2 Rb1 Rb2 100.893(5) . 2_545
Rb2 Rb1 Rb2 19.107(5) 3_755 2_545
Rb2 Rb1 Rb2 139.105(13) 2_535 2_545
Rb1 Rb1 Rb2 139.105(10) 25_635 2_545
Rb1 Rb1 Rb2 100.893(4) 25_535 2_545
Rb1 Rb1 Rb2 19.107(5) 25_645 2_545
Rb2 Rb1 Rb2 120.000(3) 3_645 2_545
Rb2 Rb1 Rb2 81.787(1) 2_435 2_545
Rb2 Rb1 Rb2 139.106(13) . 1_665
Rb2 Rb1 Rb2 19.107(5) 3_755 1_665
Rb2 Rb1 Rb2 100.892(5) 2_535 1_665
Rb1 Rb1 Rb2 100.893(4) 25_635 1_665
Rb1 Rb1 Rb2 139.106(11) 25_535 1_665
Rb1 Rb1 Rb2 19.107(4) 25_645 1_665
Rb2 Rb1 Rb2 158.213(8) 3_645 1_665
Rb2 Rb1 Rb2 120.000(3) 2_435 1_665
Rb2 Rb1 Rb2 38.213(1) 2_545 1_665
Rb2 Rb1 Rb2 100.893(5) . 3_745
Rb2 Rb1 Rb2 139.105(13) 3_755 3_745
Rb2 Rb1 Rb2 19.107(5) 2_535 3_745
Rb1 Rb1 Rb2 19.107(5) 25_635 3_745
Rb1 Rb1 Rb2 100.893(4) 25_535 3_745
Rb1 Rb1 Rb2 139.106(11) 25_645 3_745
Rb2 Rb1 Rb2 81.787(1) 3_645 3_745
Rb2 Rb1 Rb2 120.000(3) 2_435 3_745
Rb2 Rb1 Rb2 158.212(8) 2_545 3_745
Rb2 Rb1 Rb2 120.000(3) 1_665 3_745
Rb2 Rb1 Rb2 139.106(13) . 1_655
Rb2 Rb1 Rb2 100.893(5) 3_755 1_655
Rb2 Rb1 Rb2 19.107(5) 2_535 1_655
Rb1 Rb1 Rb2 19.107(4) 25_635 1_655
Rb1 Rb1 Rb2 139.106(10) 25_535 1_655
Rb1 Rb1 Rb2 100.893(4) 25_645 1_655
Rb2 Rb1 Rb2 120.000(3) 3_645 1_655
Rb2 Rb1 Rb2 158.213(8) 2_435 1_655
Rb2 Rb1 Rb2 120.000(3) 2_545 1_655
Rb2 Rb1 Rb2 81.786(1) 1_665 1_655
Rb2 Rb1 Rb2 38.213(1) 3_745 1_655
Rb1 Rb2 Rb1 180.0 25_535 .
Rb1 Rb2 Rb2 30.000(8) 25_535 2_435
Rb1 Rb2 Rb2 149.999(10) . 2_435
Rb1 Rb2 Rb2 30.001(10) 25_535 3_645
Rb1 Rb2 Rb2 149.999(9) . 3_645
Rb2 Rb2 Rb2 60.0 2_435 3_645
Rb1 Rb2 Rb2 149.999(10) 25_535 3_755
Rb1 Rb2 Rb2 30.000(9) . 3_755
Rb2 Rb2 Rb2 120.0 2_435 3_755
Rb2 Rb2 Rb2 180.0 3_645 3_755
Rb1 Rb2 Rb2 150.000(9) 25_535 2_535
Rb1 Rb2 Rb2 30.000(10) . 2_535
Rb2 Rb2 Rb2 179.995(1) 2_435 2_535
Rb2 Rb2 Rb2 120.0 3_645 2_535
Rb2 Rb2 Rb2 60.0 3_755 2_535
Rb1 Rb2 Rb1 139.107(9) 25_535 25_635
Rb1 Rb2 Rb1 40.894(11) . 25_635
Rb2 Rb2 Rb1 169.107(3) 2_435 25_635
Rb2 Rb2 Rb1 109.1 3_645 25_635
Rb2 Rb2 Rb1 70.9 3_755 25_635
Rb2 Rb2 Rb1 10.894(4) 2_535 25_635
Rb1 Rb2 Rb1 40.893(9) 25_535 1_455
Rb1 Rb2 Rb1 139.106(11) . 1_455
Rb2 Rb2 Rb1 10.893(4) 2_435 1_455
Rb2 Rb2 Rb1 70.9 3_645 1_455
Rb2 Rb2 Rb1 109.107(1) 3_755 1_455
Rb2 Rb2 Rb1 169.106(4) 2_535 1_455
Rb1 Rb2 Rb1 180.0 25_635 1_455
Rb1 Rb2 Rb1 139.105(11) 25_535 25_645
Rb1 Rb2 Rb1 40.894(9) . 25_645
Rb2 Rb2 Rb1 109.106(1) 2_435 25_645
Rb2 Rb2 Rb1 169.106(4) 3_645 25_645
Rb2 Rb2 Rb1 10.894(4) 3_755 25_645
Rb2 Rb2 Rb1 70.9 2_535 25_645
Rb1 Rb2 Rb1 81.787(1) 25_635 25_645
Rb1 Rb2 Rb1 98.213(1) 1_455 25_645
Rb1 Rb2 Rb1 40.895(11) 25_535 1_445
Rb1 Rb2 Rb1 139.106(10) . 1_445
Rb2 Rb2 Rb1 70.893(1) 2_435 1_445
Rb2 Rb2 Rb1 10.893(4) 3_645 1_445
Rb2 Rb2 Rb1 169.106(4) 3_755 1_445
Rb2 Rb2 Rb1 109.1 2_535 1_445
Rb1 Rb2 Rb1 98.214(1) 25_635 1_445
Rb1 Rb2 Rb1 81.786(2) 1_455 1_445
Rb1 Rb2 Rb1 180.0 25_645 1_445
Rb1 Rb2 Rb2 60.000(2) 25_535 3_655
Rb1 Rb2 Rb2 120.000(3) . 3_655
Rb2 Rb2 Rb2 30.0 2_435 3_655
Rb2 Rb2 Rb2 90.0 3_645 3_655
Rb2 Rb2 Rb2 90.0 3_755 3_655
Rb2 Rb2 Rb2 150.0 2_535 3_655
Rb1 Rb2 Rb2 160.893(2) 25_635 3_655
Rb1 Rb2 Rb2 19.107(2) 1_455 3_655
Rb1 Rb2 Rb2 79.1 25_645 3_655
Rb1 Rb2 Rb2 100.9 1_445 3_655
Rb1 Rb2 Rb2 120.000(4) 25_535 2_545
Rb1 Rb2 Rb2 60.000(3) . 2_545
Rb2 Rb2 Rb2 90.0 2_435 2_545
Rb2 Rb2 Rb2 150.0 3_645 2_545
Rb2 Rb2 Rb2 30.0 3_755 2_545
Rb2 Rb2 Rb2 90.0 2_535 2_545
Rb1 Rb2 Rb2 100.9 25_635 2_545
Rb1 Rb2 Rb2 79.1 1_455 2_545
Rb1 Rb2 Rb2 19.106(2) 25_645 2_545
Rb1 Rb2 Rb2 160.893(2) 1_445 2_545
Rb2 Rb2 Rb2 60.0 3_655 2_545

loop_
_geom_bond_atom_site_label_1
_geom_bond_atom_site_label_2
_geom_bond_distance
_geom_bond_site_symmetry_2
Sn S 2.564(2) .
Sn S 2.564(2) 19_655
Sn S 2.564(2) 1_455
Sn S 2.564(2) 1_565
Sn S 2.564(2) 19
Sn S 2.564(2) 19_545
Sn Rb1 4.319(16) 25_545
Sn Rb1 4.319(16) 13_454
S Mn 2.564(2) 1_545
S Sn 2.564(2) 1_545
S Mn 2.564(2) 1_655
S Sn 2.564(2) 1_655
S Rb2 3.426(3) 3_655
S Rb2 3.426(3) 1_565
S Rb2 3.426(3) 2_435
S Rb2 3.426(3) 2_545
S Rb2 3.426(3) 3_755
S Rb2 3.426(3) .
Rb1 Rb2 1.06311(15) .
Rb1 Rb2 1.06311(15) 3_755
Rb1 Rb2 1.06312(15) 2_535
Rb1 Rb1 2.1262(3) 25_635
Rb1 Rb1 2.1262(3) 25_535
Rb1 Rb1 2.1262(3) 25_645
Rb1 Rb2 2.8127(3) 3_645
Rb1 Rb2 2.8127(3) 2_435
Rb1 Rb2 2.8127(3) 2_545
Rb1 Rb2 2.8127(3) 1_665
Rb1 Rb2 2.8127(3) 3_745
Rb1 Rb2 2.8127(3) 1_655
Rb2 Rb1 1.06311(15) 25_535
Rb2 Rb2 1.8413(2) 2_435
Rb2 Rb2 1.8413(2) 3_645
Rb2 Rb2 1.8414(2) 3_755
Rb2 Rb2 1.84136(19) 2_535
Rb2 Rb1 2.8127(3) 25_635
Rb2 Rb1 2.8127(3) 1_455
Rb2 Rb1 2.8127(3) 25_645
Rb2 Rb1 2.8127(3) 1_445
Rb2 Rb2 3.1893(3) 3_655
Rb2 Rb2 3.1893(3) 2_545
